data_7153850
loop_
_publ_author_name
'Mehrparvar, Saber'
'Balalaie, Saeed'
'Rabbanizadeh, Mahnaz'
'Rominger, Frank'
'Ghabraie, Elmira'

_publ_section_title
;
 Synthesis of functionalized chromones through sequential reactions in
 aqueous media.
;
_journal_issue 30
_journal_name_full 'Organic &amp; biomolecular chemistry'
_journal_page_first 5757
_journal_page_last 5765
_journal_paper_doi 10.1039/c4ob00618f
_journal_volume 12
_journal_year 2014
_chemical_formula_sum 'C23 H18 O7'
_chemical_formula_weight 406.37
_chemical_name_systematic
; 
 ? 
;
_space_group_IT_number 15
_symmetry_cell_setting monoclinic
_symmetry_space_group_name_Hall '-C 2yc'
_symmetry_space_group_name_H-M 'C 1 2/c 1'
_atom_sites_solution_hydrogens geom
_atom_sites_solution_primary direct
_atom_sites_solution_secondary difmap
_audit_creation_method SHELXL-97
_cell_angle_alpha 90.00
_cell_angle_beta 108.894(3)
_cell_angle_gamma 90.00
_cell_formula_units_Z 8
_cell_length_a 18.6832(15)
_cell_length_b 9.6574(8)
_cell_length_c 22.636(3)
_cell_measurement_reflns_used 3623
_cell_measurement_temperature 199(2)
_cell_measurement_theta_max 21.45
_cell_measurement_theta_min 2.40
_cell_volume 3864.2(7)
_computing_cell_refinement 'Bruker SAINT'
_computing_data_collection 'Bruker APEX2'
_computing_data_reduction 'Bruker SAINT'
_computing_molecular_graphics 'Bruker SHELXTL'
_computing_publication_material 'Bruker SHELXTL'
_computing_structure_refinement 'SHELXL-97 (Sheldrick, 2008)'
_computing_structure_solution 'SHELXS-97 (Sheldrick, 2008)'
_diffrn_ambient_temperature 199(2)
_diffrn_measured_fraction_theta_full 0.993
_diffrn_measured_fraction_theta_max 0.993
_diffrn_measurement_device_type 'Bruker APEX'
_diffrn_measurement_method '\f and \w scans'
_diffrn_radiation_monochromator graphite
_diffrn_radiation_source 'fine-focus sealed tube'
_diffrn_radiation_type MoK\a
_diffrn_radiation_wavelength 0.71073
_diffrn_reflns_av_R_equivalents 0.0315
_diffrn_reflns_av_sigmaI/netI 0.0251
_diffrn_reflns_limit_h_max 19
_diffrn_reflns_limit_h_min -19
_diffrn_reflns_limit_k_max 9
_diffrn_reflns_limit_k_min -9
_diffrn_reflns_limit_l_max 23
_diffrn_reflns_limit_l_min -23
_diffrn_reflns_number 10455
_diffrn_reflns_theta_full 21.61
_diffrn_reflns_theta_max 21.61
_diffrn_reflns_theta_min 1.90
_exptl_absorpt_coefficient_mu 0.104
_exptl_absorpt_correction_T_max 0.9917
_exptl_absorpt_correction_T_min 0.9566
_exptl_absorpt_correction_type multi-scan
_exptl_absorpt_process_details
;
Sheldrick, G. M. (2008). <i>SADABS</i>. University of G\"ottingen, Germany.
;
_exptl_crystal_colour colourless
_exptl_crystal_density_diffrn 1.397
_exptl_crystal_density_method 'not measured'
_exptl_crystal_description polyhedron
_exptl_crystal_F_000 1696
_exptl_crystal_size_max 0.43
_exptl_crystal_size_mid 0.31
_exptl_crystal_size_min 0.08
_refine_diff_density_max 0.522
_refine_diff_density_min -0.203
_refine_diff_density_rms 0.042
_refine_ls_extinction_method none
_refine_ls_goodness_of_fit_ref 1.054
_refine_ls_hydrogen_treatment constr
_refine_ls_matrix_type full
_refine_ls_number_parameters 283
_refine_ls_number_reflns 2226
_refine_ls_number_restraints 83
_refine_ls_restrained_S_all 1.042
_refine_ls_R_factor_all 0.0714
_refine_ls_R_factor_gt 0.0611
_refine_ls_shift/su_max 0.000
_refine_ls_shift/su_mean 0.000
_refine_ls_structure_factor_coef Fsqd
_refine_ls_weighting_details 'calc w=1/[\s^2^(Fo^2^)+(0.0630P)^2^+10.7583P] where P=(Fo^2^+2Fc^2^)/3'
_refine_ls_weighting_scheme calc
_refine_ls_wR_factor_gt 0.1502
_refine_ls_wR_factor_ref 0.1583
_reflns_number_gt 1877
_reflns_number_total 2226
_reflns_threshold_expression >2sigma(I)
_cod_data_source_file c4ob00618f13.cif
_cod_data_source_block sba89
_cod_depositor_comments
;
The following automatic conversions were performed:

'_symmetry_cell_setting' value 'Monoclinic' changed to 'monoclinic'
according to
/usr/data/users/saulius/crontab/automatic-downloads/rss-feeds/RSC/lib/dictionaries/cif_core.dic
dictionary named 'cif_core.dic' version 2.4.2 from 2011-04-26.

Automatic conversion script
Id: cif_fix_values 2281 2013-09-26 08:29:07Z andrius 

 Adding full bibliography for 7153850.cif.
;
_cod_original_cell_volume 3864.1(6)
_cod_original_sg_symbol_H-M C2/c
_cod_database_code 7153850

loop_
_symmetry_equiv_pos_as_xyz
'x, y, z'
'-x, y, -z+1/2'
'x+1/2, y+1/2, z'
'-x+1/2, y+1/2, -z+1/2'
'-x, -y, -z'
'x, -y, z-1/2'
'-x+1/2, -y+1/2, -z'
'x+1/2, -y+1/2, z-1/2'

loop_
_atom_site_label
_atom_site_type_symbol
_atom_site_fract_x
_atom_site_fract_y
_atom_site_fract_z
_atom_site_U_iso_or_equiv
_atom_site_adp_type
_atom_site_occupancy
_atom_site_symmetry_multiplicity
_atom_site_calc_flag
_atom_site_refinement_flags
_atom_site_disorder_assembly
_atom_site_disorder_group
C1 C 0.1775(2) 0.8715(4) 0.29174(17) 0.0524(10) Uani 1 1 d U . .
H1 H 0.1623 0.7821 0.3065 0.063 Uiso 1 1 calc R . .
C2 C 0.2600(2) 0.8886(4) 0.33003(17) 0.0575(10) Uani 1 1 d U . .
H2A H 0.2911 0.8280 0.3127 0.069 Uiso 1 1 calc R . .
H2B H 0.2755 0.9855 0.3267 0.069 Uiso 1 1 calc R . .
C3 C 0.2753(2) 0.8533(4) 0.39756(19) 0.0597(11) Uani 1 1 d U . .
O3 O 0.2275(2) 0.8238(5) 0.41983(16) 0.1125(14) Uani 1 1 d U . .
O4 O 0.34683(18) 0.8535(4) 0.42931(13) 0.0938(11) Uani 1 1 d U . .
C5 C 0.3679(4) 0.8144(8) 0.4994(3) 0.128(2) Uani 1 1 d U . .
H5A H 0.3670 0.8984 0.5242 0.153 Uiso 1 1 calc R . .
H5B H 0.3302 0.7482 0.5051 0.153 Uiso 1 1 calc R . .
C6 C 0.4373(4) 0.7569(14) 0.5199(3) 0.229(6) Uani 1 1 d U . .
H6A H 0.4496 0.7321 0.5640 0.344 Uiso 1 1 calc R . .
H6B H 0.4747 0.8232 0.5150 0.344 Uiso 1 1 calc R . .
H6C H 0.4380 0.6735 0.4954 0.344 Uiso 1 1 calc R . .
C11 C 0.1648(2) 0.8485(4) 0.22316(17) 0.0513(9) Uani 1 1 d U A .
C12 C 0.1954(2) 0.9318(4) 0.18583(17) 0.0509(9) Uani 1 1 d U . .
O12 O 0.23348(18) 1.0420(3) 0.20562(13) 0.0689(8) Uani 1 1 d U . .
H12 H 0.2239 1.0716 0.2371 0.103 Uiso 0.337(8) 1 calc PR . .
C13 C 0.1830(2) 0.8859(5) 0.12163(18) 0.0607(10) Uani 1 1 d U . .
C14 C 0.2125(3) 0.9579(6) 0.0814(2) 0.0838(14) Uani 1 1 d U . .
H14 H 0.2418 1.0392 0.0950 0.101 Uiso 1 1 calc R . .
C15 C 0.1983(4) 0.9086(7) 0.0203(2) 0.1035(18) Uani 1 1 d U . .
H15 H 0.2171 0.9574 -0.0081 0.124 Uiso 1 1 calc R . .
C16 C 0.1568(4) 0.7883(7) 0.0018(3) 0.1046(19) Uani 1 1 d U . .
H16 H 0.1483 0.7546 -0.0394 0.126 Uiso 1 1 calc R . .
C17 C 0.1284(3) 0.7179(7) 0.0401(2) 0.0952(16) Uani 1 1 d U . .
H17 H 0.1003 0.6353 0.0263 0.114 Uiso 1 1 calc R . .
C18 C 0.1405(2) 0.7674(5) 0.1007(2) 0.0689(12) Uani 1 1 d U . .
O19 O 0.10981(17) 0.6929(3) 0.13741(15) 0.0809(9) Uani 1 1 d U A .
C20 C 0.1213(2) 0.7352(5) 0.1968(2) 0.0675(12) Uani 1 1 d U . .
H20 H 0.0981 0.6842 0.2216 0.081 Uiso 0.663(8) 1 calc PR A 1
O20 O 0.0750(6) 0.6915(11) 0.2139(5) 0.107(5) Uani 0.337(8) 1 d PU A 2
C21 C 0.12504(19) 0.9790(4) 0.30543(16) 0.0451(9) Uani 1 1 d U A .
C22 C 0.13400(19) 1.1207(4) 0.30175(16) 0.0454(9) Uani 1 1 d U . .
O22 O 0.18572(14) 1.1799(3) 0.28283(12) 0.0539(7) Uani 1 1 d U . .
H22 H 0.1968 1.1275 0.2575 0.081 Uiso 0.663(8) 1 calc PR . .
C23 C 0.08350(19) 1.2139(4) 0.32056(15) 0.0449(9) Uani 1 1 d U . .
C24 C 0.0895(2) 1.3572(4) 0.31997(18) 0.0569(10) Uani 1 1 d U . .
H24 H 0.1276 1.3991 0.3064 0.068 Uiso 1 1 calc R . .
C25 C 0.0406(3) 1.4389(5) 0.3389(2) 0.0697(12) Uani 1 1 d U . .
H25 H 0.0451 1.5368 0.3388 0.084 Uiso 1 1 calc R . .
C26 C -0.0156(2) 1.3774(5) 0.35830(19) 0.0682(12) Uani 1 1 d U . .
H26 H -0.0490 1.4342 0.3716 0.082 Uiso 1 1 calc R . .
C27 C -0.0234(2) 1.2373(5) 0.35840(17) 0.0574(10) Uani 1 1 d U . .
H27 H -0.0623 1.1960 0.3710 0.069 Uiso 1 1 calc R . .
C28 C 0.02686(19) 1.1554(4) 0.33967(16) 0.0484(9) Uani 1 1 d U . .
O29 O 0.01711(14) 1.0144(3) 0.34061(12) 0.0569(7) Uani 1 1 d U A .
C30 C 0.0647(2) 0.9265(4) 0.32340(18) 0.0543(10) Uani 1 1 d U . .
H30 H 0.0569 0.8294 0.3236 0.065 Uiso 0.337(8) 1 calc PR A 1
O30 O 0.0470(2) 0.8002(4) 0.3257(2) 0.0655(16) Uani 0.663(8) 1 d PU A 2

loop_
_atom_site_aniso_label
_atom_site_aniso_U_11
_atom_site_aniso_U_22
_atom_site_aniso_U_33
_atom_site_aniso_U_23
_atom_site_aniso_U_13
_atom_site_aniso_U_12
C1 0.053(2) 0.051(2) 0.059(2) -0.0033(18) 0.0261(18) 0.0052(18)
C2 0.059(2) 0.063(3) 0.056(2) -0.003(2) 0.0272(19) 0.006(2)
C3 0.057(2) 0.071(3) 0.057(2) 0.006(2) 0.027(2) 0.012(2)
O3 0.091(2) 0.183(4) 0.076(2) 0.028(2) 0.044(2) -0.002(3)
O4 0.072(2) 0.156(3) 0.0525(18) 0.0131(19) 0.0191(16) 0.007(2)
C5 0.112(4) 0.177(7) 0.089(4) 0.019(4) 0.025(3) 0.000(5)
C6 0.094(5) 0.476(19) 0.106(5) 0.088(8) 0.015(4) 0.042(7)
C11 0.045(2) 0.054(2) 0.057(2) -0.0069(19) 0.0192(17) 0.0076(18)
C12 0.051(2) 0.050(2) 0.054(2) -0.0047(18) 0.0190(18) 0.0075(19)
O12 0.095(2) 0.0617(19) 0.0609(18) -0.0064(14) 0.0405(16) -0.0077(17)
C13 0.064(3) 0.069(3) 0.051(2) -0.001(2) 0.020(2) 0.020(2)
C14 0.109(4) 0.092(4) 0.058(3) 0.005(2) 0.037(3) 0.019(3)
C15 0.131(5) 0.128(5) 0.061(3) 0.013(3) 0.044(3) 0.033(4)
C16 0.112(5) 0.137(5) 0.056(3) -0.014(3) 0.014(3) 0.035(4)
C17 0.086(3) 0.124(5) 0.068(3) -0.032(3) 0.014(3) 0.015(3)
C18 0.066(3) 0.079(3) 0.055(2) -0.016(2) 0.011(2) 0.012(2)
O19 0.075(2) 0.091(2) 0.080(2) -0.0348(18) 0.0298(17) -0.0148(17)
C20 0.065(3) 0.069(3) 0.078(3) -0.017(2) 0.036(2) -0.009(2)
O20 0.110(8) 0.098(8) 0.145(10) -0.056(7) 0.083(8) -0.056(6)
C21 0.047(2) 0.045(2) 0.046(2) -0.0047(17) 0.0198(17) 0.0017(17)
C22 0.041(2) 0.053(2) 0.042(2) -0.0045(17) 0.0136(16) 0.0006(18)
O22 0.0556(15) 0.0487(16) 0.0654(18) -0.0050(12) 0.0308(13) -0.0054(13)
C23 0.044(2) 0.049(2) 0.040(2) -0.0031(16) 0.0104(16) 0.0030(17)
C24 0.059(2) 0.054(2) 0.060(2) 0.0022(19) 0.022(2) 0.009(2)
C25 0.082(3) 0.050(3) 0.078(3) 0.004(2) 0.027(3) 0.019(2)
C26 0.067(3) 0.074(3) 0.066(3) 0.003(2) 0.025(2) 0.030(2)
C27 0.047(2) 0.073(3) 0.054(2) -0.001(2) 0.0197(18) 0.011(2)
C28 0.045(2) 0.057(2) 0.041(2) -0.0033(17) 0.0109(17) 0.0056(18)
O29 0.0524(15) 0.0584(17) 0.0698(18) -0.0085(13) 0.0333(14) -0.0032(13)
C30 0.055(2) 0.055(3) 0.059(2) -0.007(2) 0.0258(19) 0.000(2)
O30 0.071(3) 0.053(3) 0.085(3) -0.009(2) 0.042(2) -0.011(2)

loop_
_atom_type_symbol
_atom_type_description
_atom_type_scat_dispersion_real
_atom_type_scat_dispersion_imag
_atom_type_scat_source
C C 0.0033 0.0016 'International Tables Vol C Tables 4.2.6.8 and 6.1.1.4'
H H 0.0000 0.0000 'International Tables Vol C Tables 4.2.6.8 and 6.1.1.4'
O O 0.0106 0.0060 'International Tables Vol C Tables 4.2.6.8 and 6.1.1.4'

loop_
_geom_angle_atom_site_label_1
_geom_angle_atom_site_label_2
_geom_angle_atom_site_label_3
_geom_angle
C11 C1 C2 113.3(3)
C11 C1 C21 114.4(3)
C2 C1 C21 114.3(3)
C11 C1 H1 104.4
C2 C1 H1 104.4
C21 C1 H1 104.4
C3 C2 C1 112.4(3)
C3 C2 H2A 109.1
C1 C2 H2A 109.1
C3 C2 H2B 109.1
C1 C2 H2B 109.1
H2A C2 H2B 107.9
O3 C3 O4 123.0(4)
O3 C3 C2 124.3(4)
O4 C3 C2 112.7(3)
C3 O4 C5 116.2(4)
C6 C5 O4 110.4(6)
C6 C5 H5A 109.6
O4 C5 H5A 109.6
C6 C5 H5B 109.6
O4 C5 H5B 109.6
H5A C5 H5B 108.1
C5 C6 H6A 109.5
C5 C6 H6B 109.5
H6A C6 H6B 109.5
C5 C6 H6C 109.5
H6A C6 H6C 109.5
H6B C6 H6C 109.5
C20 C11 C12 119.2(4)
C20 C11 C1 115.9(4)
C12 C11 C1 124.9(3)
O12 C12 C11 123.4(3)
O12 C12 C13 119.5(4)
C11 C12 C13 117.1(4)
C12 O12 H12 109.5
C18 C13 C14 119.5(4)
C18 C13 C12 118.7(4)
C14 C13 C12 121.9(4)
C13 C14 C15 119.1(5)
C13 C14 H14 120.5
C15 C14 H14 120.5
C16 C15 C14 119.5(5)
C16 C15 H15 120.3
C14 C15 H15 120.3
C17 C16 C15 122.0(5)
C17 C16 H16 119.0
C15 C16 H16 119.0
C16 C17 C18 119.3(6)
C16 C17 H17 120.4
C18 C17 H17 120.4
O19 C18 C13 122.4(4)
O19 C18 C17 116.9(5)
C13 C18 C17 120.7(5)
C20 O19 C18 119.0(4)
O20 C20 O19 109.5(6)
O20 C20 C11 123.6(6)
O19 C20 C11 123.4(4)
O20 C20 H20 20.6
O19 C20 H20 118.3
C11 C20 H20 118.3
C22 C21 C30 119.7(3)
C22 C21 C1 124.2(3)
C30 C21 C1 116.1(3)
O22 C22 C21 124.6(3)
O22 C22 C23 116.2(3)
C21 C22 C23 119.2(3)
C22 O22 H22 109.5
C28 C23 C24 118.8(3)
C28 C23 C22 118.0(3)
C24 C23 C22 123.2(3)
C25 C24 C23 120.2(4)
C25 C24 H24 119.9
C23 C24 H24 119.9
C24 C25 C26 119.9(4)
C24 C25 H25 120.1
C26 C25 H25 120.1
C27 C26 C25 121.0(4)
C27 C26 H26 119.5
C25 C26 H26 119.5
C26 C27 C28 118.7(4)
C26 C27 H27 120.7
C28 C27 H27 120.7
O29 C28 C23 121.8(3)
O29 C28 C27 116.8(3)
C23 C28 C27 121.4(4)
C30 O29 C28 120.4(3)
O30 C30 O29 112.4(3)
O30 C30 C21 126.9(4)
O29 C30 C21 120.7(4)
O30 C30 H30 7.3
O29 C30 H30 119.6
C21 C30 H30 119.6

loop_
_geom_bond_atom_site_label_1
_geom_bond_atom_site_label_2
_geom_bond_distance
C1 C11 1.509(5)
C1 C2 1.514(5)
C1 C21 1.526(5)
C1 H1 1.0000
C2 C3 1.501(5)
C2 H2A 0.9900
C2 H2B 0.9900
C3 O3 1.194(5)
C3 O4 1.296(5)
O4 C5 1.553(6)
C5 C6 1.347(9)
C5 H5A 0.9900
C5 H5B 0.9900
C6 H6A 0.9800
C6 H6B 0.9800
C6 H6C 0.9800
C11 C20 1.379(6)
C11 C12 1.415(5)
C12 O12 1.278(4)
C12 C13 1.464(5)
O12 H12 0.8400
C13 C18 1.385(6)
C13 C14 1.395(6)
C14 C15 1.403(7)
C14 H14 0.9500
C15 C16 1.385(8)
C15 H15 0.9500
C16 C17 1.340(8)
C16 H16 0.9500
C17 C18 1.400(6)
C17 H17 0.9500
C18 O19 1.359(5)
O19 C20 1.354(5)
C20 O20 1.138(10)
C20 H20 0.9500
C21 C22 1.385(5)
C21 C30 1.411(5)
C22 O22 1.308(4)
C22 C23 1.463(5)
O22 H22 0.8400
C23 C28 1.386(5)
C23 C24 1.389(5)
C24 C25 1.377(5)
C24 H24 0.9500
C25 C26 1.395(6)
C25 H25 0.9500
C26 C27 1.361(6)
C26 H26 0.9500
C27 C28 1.395(5)
C27 H27 0.9500
C28 O29 1.375(4)
O29 C30 1.373(4)
C30 O30 1.269(5)
C30 H30 0.9500

loop_
_geom_torsion_atom_site_label_1
_geom_torsion_atom_site_label_2
_geom_torsion_atom_site_label_3
_geom_torsion_atom_site_label_4
_geom_torsion
C11 C1 C2 C3 -156.5(3)
C21 C1 C2 C3 70.1(4)
C1 C2 C3 O3 -4.6(6)
C1 C2 C3 O4 173.2(4)
O3 C3 O4 C5 -0.7(7)
C2 C3 O4 C5 -178.5(4)
C3 O4 C5 C6 151.7(8)
C2 C1 C11 C20 128.2(4)
C21 C1 C11 C20 -98.4(4)
C2 C1 C11 C12 -50.5(5)
C21 C1 C11 C12 83.0(4)
C20 C11 C12 O12 176.8(4)
C1 C11 C12 O12 -4.7(6)
C20 C11 C12 C13 -4.2(5)
C1 C11 C12 C13 174.3(3)
O12 C12 C13 C18 -179.0(4)
C11 C12 C13 C18 2.0(5)
O12 C12 C13 C14 1.0(6)
C11 C12 C13 C14 -178.1(4)
C18 C13 C14 C15 0.1(7)
C12 C13 C14 C15 -179.8(4)
C13 C14 C15 C16 -1.4(8)
C14 C15 C16 C17 1.2(9)
C15 C16 C17 C18 0.3(9)
C14 C13 C18 O19 -179.7(4)
C12 C13 C18 O19 0.3(6)
C14 C13 C18 C17 1.4(6)
C12 C13 C18 C17 -178.7(4)
C16 C17 C18 O19 179.4(5)
C16 C17 C18 C13 -1.6(7)
C13 C18 O19 C20 -0.3(6)
C17 C18 O19 C20 178.7(4)
C18 O19 C20 O20 157.5(8)
C18 O19 C20 C11 -2.2(6)
C12 C11 C20 O20 -152.3(9)
C1 C11 C20 O20 29.0(10)
C12 C11 C20 O19 4.5(6)
C1 C11 C20 O19 -174.2(4)
C11 C1 C21 C22 -77.3(4)
C2 C1 C21 C22 55.7(5)
C11 C1 C21 C30 103.3(4)
C2 C1 C21 C30 -123.7(4)
C30 C21 C22 O22 -176.6(3)
C1 C21 C22 O22 4.0(6)
C30 C21 C22 C23 4.0(5)
C1 C21 C22 C23 -175.4(3)
O22 C22 C23 C28 178.7(3)
C21 C22 C23 C28 -1.9(5)
O22 C22 C23 C24 -1.2(5)
C21 C22 C23 C24 178.3(3)
C28 C23 C24 C25 0.9(6)
C22 C23 C24 C25 -179.3(3)
C23 C24 C25 C26 -0.5(6)
C24 C25 C26 C27 -0.5(6)
C25 C26 C27 C28 1.1(6)
C24 C23 C28 O29 179.2(3)
C22 C23 C28 O29 -0.7(5)
C24 C23 C28 C27 -0.3(5)
C22 C23 C28 C27 179.9(3)
C26 C27 C28 O29 179.8(3)
C26 C27 C28 C23 -0.7(5)
C23 C28 O29 C30 1.1(5)
C27 C28 O29 C30 -179.4(3)
C28 O29 C30 O30 -178.7(4)
C28 O29 C30 C21 1.0(5)
C22 C21 C30 O30 176.1(4)
C1 C21 C30 O30 -4.5(6)
C22 C21 C30 O29 -3.6(5)
C1 C21 C30 O29 175.8(3)
